data_4080716
loop_
_publ_author_name
'Peterson, Jeffrey K.'
'MacDonald, Matthew R.'
'Ziller, Joseph W.'
'Evans, William J.'

_publ_contact_author
; 
Professor William J. Evans
Department of Chemistry
1102 Natural Sciences II
University of California, Irvine
Irvine, CA 92697-2025
;
_publ_section_title
;
 Synthetic Aspects of (C5H4SiMe3)3Ln Rare-Earth Chemistry: Formation of
 (C5H4SiMe3)3Lu via [(C5H4SiMe3)2Ln]+Metallocene Precursors
;
_journal_issue 9
_journal_name_full Organometallics
_journal_page_first 2625
_journal_paper_doi 10.1021/om400116d
_journal_volume 32
_journal_year 2013
_chemical_formula_sum 'C82 H130 Lu4 Si8'
_chemical_formula_weight 2040.46
_chemical_name_systematic
; 
 ? 
;
_space_group_IT_number 2
_symmetry_cell_setting triclinic
_symmetry_space_group_name_Hall '-P 1'
_symmetry_space_group_name_H-M 'P -1'
_atom_sites_solution_hydrogens geom
_atom_sites_solution_primary direct
_atom_sites_solution_secondary difmap
_audit_creation_method SHELXTL
_cell_angle_alpha 101.1002(6)
_cell_angle_beta 99.6938(6)
_cell_angle_gamma 107.1921(5)
_cell_formula_units_Z 1
_cell_length_a 10.7315(6)
_cell_length_b 12.7032(7)
_cell_length_c 17.8457(10)
_cell_measurement_reflns_used 9352
_cell_measurement_temperature 143(2)
_cell_measurement_theta_max 28.24
_cell_measurement_theta_min 2.19
_cell_volume 2213.8(2)
_computing_cell_refinement 'Bruker SAINT'
_computing_data_collection 'Bruker APEX2'
_computing_data_reduction 'Bruker SAINT'
_computing_molecular_graphics 'Bruker SHELXTL'
_computing_publication_material 'Bruker SHELXTL'
_computing_structure_refinement 'SHELXL-97 (Sheldrick, 2008)'
_computing_structure_solution 'SHELXS-97 (Sheldrick, 2008)'
_diffrn_ambient_temperature 143(2)
_diffrn_measured_fraction_theta_full 0.998
_diffrn_measured_fraction_theta_max 0.923
_diffrn_measurement_device_type 'Bruker APEX-II CCD'
_diffrn_measurement_method '\f and \w scans'
_diffrn_radiation_monochromator graphite
_diffrn_radiation_source 'fine-focus sealed tube'
_diffrn_radiation_type MoK\a
_diffrn_radiation_wavelength 0.71073
_diffrn_reflns_av_R_equivalents 0.0177
_diffrn_reflns_av_sigmaI/netI 0.0202
_diffrn_reflns_limit_h_max 14
_diffrn_reflns_limit_h_min -14
_diffrn_reflns_limit_k_max 16
_diffrn_reflns_limit_k_min -16
_diffrn_reflns_limit_l_max 22
_diffrn_reflns_limit_l_min -23
_diffrn_reflns_number 25916
_diffrn_reflns_theta_full 25.50
_diffrn_reflns_theta_max 28.28
_diffrn_reflns_theta_min 1.74
_exptl_absorpt_coefficient_mu 4.567
_exptl_absorpt_correction_T_max 0.5072
_exptl_absorpt_correction_T_min 0.3936
_exptl_absorpt_correction_type numerical
_exptl_absorpt_process_details 'Bruker SADABS'
_exptl_crystal_colour yellow
_exptl_crystal_density_diffrn 1.531
_exptl_crystal_density_meas ?
_exptl_crystal_density_method 'not measured'
_exptl_crystal_description irregular
_exptl_crystal_F_000 1018
_exptl_crystal_size_max 0.25
_exptl_crystal_size_mid 0.22
_exptl_crystal_size_min 0.17
_refine_diff_density_max 1.359
_refine_diff_density_min -1.091
_refine_diff_density_rms 0.085
_refine_ls_extinction_method none
_refine_ls_goodness_of_fit_ref 1.022
_refine_ls_hydrogen_treatment constr
_refine_ls_matrix_type full
_refine_ls_number_parameters 436
_refine_ls_number_reflns 10160
_refine_ls_number_restraints 0
_refine_ls_restrained_S_all 1.022
_refine_ls_R_factor_all 0.0226
_refine_ls_R_factor_gt 0.0201
_refine_ls_shift/su_max 0.004
_refine_ls_shift/su_mean 0.000
_refine_ls_structure_factor_coef Fsqd
_refine_ls_weighting_details 'calc w=1/[\s^2^(Fo^2^)+(0.0229P)^2^+2.9393P] where P=(Fo^2^+2Fc^2^)/3'
_refine_ls_weighting_scheme calc
_refine_ls_wR_factor_gt 0.0489
_refine_ls_wR_factor_ref 0.0500
_reflns_number_gt 9349
_reflns_number_total 10160
_reflns_threshold_expression >2sigma(I)
_cod_data_source_file om400116d_si_003.cif
_cod_data_source_block jkp3
_cod_depositor_comments
;
The following automatic conversions were performed:

'_symmetry_cell_setting' value 'Triclinic' changed to 'triclinic'
according to /home/saulius/struct/CIF-dictionaries/cif_core.dic
dictionary named 'cif_core.dic' version 2.3.1 from 2005-06-27.

Automatic conversion script
Id: cif_fix_values 1891 2012-01-12 08:04:46Z andrius 

The following automatic conversions were performed:

'_exptl_crystal_density_meas' value 'not_measured' was changed to '?'
- the value is perceived as not measured.

Automatic conversion script
Id: cif_fix_values 3008 2015-01-20 13:52:24Z robertas 
;
_cod_database_code 4080716

loop_
_symmetry_equiv_pos_as_xyz
'x, y, z'
'-x, -y, -z'

loop_
_atom_site_label
_atom_site_type_symbol
_atom_site_fract_x
_atom_site_fract_y
_atom_site_fract_z
_atom_site_U_iso_or_equiv
_atom_site_adp_type
_atom_site_occupancy
_atom_site_symmetry_multiplicity
_atom_site_calc_flag
_atom_site_refinement_flags
_atom_site_disorder_assembly
_atom_site_disorder_group
Lu1 Lu 0.187337(10) 0.320947(8) 0.627461(6) 0.01783(3) Uani 1 1 d . A .
Lu2 Lu 0.721468(10) 0.749713(8) 0.717888(6) 0.01889(3) Uani 1 1 d . . .
Si1 Si 0.29121(10) 0.35571(7) 0.86069(5) 0.03510(19) Uani 1 1 d . . .
Si2 Si -0.21880(7) 0.23854(6) 0.59582(5) 0.02509(15) Uani 1 1 d . . .
Si3 Si 1.12993(7) 0.84034(6) 0.78640(4) 0.02336(14) Uani 1 1 d . . .
Si4 Si 0.69896(8) 0.99008(7) 0.89331(5) 0.02758(16) Uani 1 1 d . . .
C1 C 0.3317(3) 0.2333(3) 0.71562(16) 0.0301(6) Uani 1 1 d . . .
H1A H 0.4319 0.2642 0.7343 0.036 Uiso 1 1 calc R A .
C2 C 0.2607(4) 0.1462(3) 0.64804(19) 0.0410(8) Uani 1 1 d . A .
H2A H 0.3008 0.1033 0.6117 0.049 Uiso 1 1 calc R . .
C3 C 0.1250(4) 0.1180(2) 0.64719(19) 0.0423(8) Uani 1 1 d . . .
H3A H 0.0519 0.0495 0.6109 0.051 Uiso 1 1 calc R A .
C4 C 0.1110(3) 0.1880(3) 0.71425(19) 0.0350(7) Uani 1 1 d . A .
H4A H 0.0264 0.1762 0.7331 0.042 Uiso 1 1 calc R . .
C5 C 0.2410(3) 0.2634(2) 0.75891(15) 0.0229(5) Uani 1 1 d . A .
C6 C 0.1364(6) 0.2930(5) 0.9042(4) 0.0264(11) Uiso 0.50 1 d P A 1
H6A H 0.0555 0.2987 0.8729 0.040 Uiso 0.50 1 calc PR A 1
H6B H 0.1535 0.3364 0.9588 0.040 Uiso 0.50 1 calc PR A 1
H6C H 0.1234 0.2129 0.9025 0.040 Uiso 0.50 1 calc PR A 1
C7 C 0.4359(6) 0.3357(5) 0.9141(4) 0.0284(12) Uiso 0.50 1 d P A 1
H7A H 0.4204 0.2540 0.9063 0.043 Uiso 0.50 1 calc PR A 1
H7B H 0.4518 0.3715 0.9702 0.043 Uiso 0.50 1 calc PR A 1
H7C H 0.5145 0.3708 0.8949 0.043 Uiso 0.50 1 calc PR A 1
C6A C 0.1961(11) 0.3065(9) 0.9244(6) 0.066(2) Uiso 0.50 1 d P A 2
H6AA H 0.1019 0.2971 0.9034 0.098 Uiso 0.50 1 calc PR A 2
H6AB H 0.2297 0.3617 0.9761 0.098 Uiso 0.50 1 calc PR A 2
H6AC H 0.2031 0.2330 0.9298 0.098 Uiso 0.50 1 calc PR A 2
C7A C 0.4814(10) 0.3671(9) 0.8977(6) 0.064(2) Uiso 0.50 1 d P A 2
H7AA H 0.5345 0.4001 0.8630 0.096 Uiso 0.50 1 calc PR A 2
H7AB H 0.4858 0.2909 0.8969 0.096 Uiso 0.50 1 calc PR A 2
H7AC H 0.5178 0.4160 0.9515 0.096 Uiso 0.50 1 calc PR A 2
C8 C 0.3114(3) 0.5090(2) 0.86869(17) 0.0338(6) Uani 1 1 d . A .
H8A H 0.2247 0.5153 0.8466 0.051 Uiso 1 1 calc R . .
H8B H 0.3769 0.5403 0.8396 0.051 Uiso 1 1 calc R . .
H8C H 0.3433 0.5517 0.9242 0.051 Uiso 1 1 calc R . .
C9 C 0.0355(3) 0.4197(2) 0.68819(16) 0.0233(5) Uani 1 1 d . . .
H9A H 0.0152 0.4176 0.7407 0.028 Uiso 1 1 calc R A .
C10 C 0.1397(3) 0.5057(2) 0.67460(17) 0.0258(5) Uani 1 1 d . A .
H10A H 0.2031 0.5751 0.7153 0.031 Uiso 1 1 calc R . .
C11 C 0.1218(3) 0.4890(2) 0.59256(18) 0.0283(6) Uani 1 1 d . . .
H11A H 0.1716 0.5440 0.5656 0.034 Uiso 1 1 calc R A .
C12 C 0.0069(3) 0.3926(2) 0.55583(16) 0.0250(5) Uani 1 1 d . A .
H12A H -0.0360 0.3668 0.4982 0.030 Uiso 1 1 calc R . .
C13 C -0.0492(3) 0.3471(2) 0.61482(15) 0.0216(5) Uani 1 1 d . A .
C14 C -0.2342(3) 0.1015(2) 0.52705(18) 0.0356(7) Uani 1 1 d . . .
H14A H -0.1752 0.0661 0.5526 0.053 Uiso 1 1 calc R . .
H14B H -0.2080 0.1168 0.4791 0.053 Uiso 1 1 calc R . .
H14C H -0.3275 0.0497 0.5134 0.053 Uiso 1 1 calc R . .
C15 C -0.3428(3) 0.2949(3) 0.5450(2) 0.0426(8) Uani 1 1 d . . .
H15A H -0.3335 0.3699 0.5772 0.064 Uiso 1 1 calc R . .
H15B H -0.4341 0.2422 0.5375 0.064 Uiso 1 1 calc R . .
H15C H -0.3255 0.3021 0.4937 0.064 Uiso 1 1 calc R . .
C16 C -0.2600(3) 0.2168(3) 0.69037(19) 0.0354(7) Uani 1 1 d . . .
H16A H -0.2009 0.1809 0.7152 0.053 Uiso 1 1 calc R . .
H16B H -0.3538 0.1675 0.6800 0.053 Uiso 1 1 calc R . .
H16C H -0.2469 0.2907 0.7256 0.053 Uiso 1 1 calc R . .
C17 C 0.4199(3) 0.4430(3) 0.6295(2) 0.0352(7) Uani 1 1 d . . .
H17A H 0.4785 0.3959 0.6252 0.042 Uiso 1 1 calc R A .
H17B H 0.4173 0.4778 0.5845 0.042 Uiso 1 1 calc R . .
C18 C 0.4691(3) 0.5256(3) 0.69801(19) 0.0343(6) Uani 1 1 d . A .
H18A H 0.4976 0.5020 0.7433 0.041 Uiso 1 1 calc R . .
C19 C 0.4835(3) 0.6418(2) 0.71082(19) 0.0306(6) Uani 1 1 d . . .
H19A H 0.4597 0.6685 0.7606 0.037 Uiso 1 1 calc R A .
H19B H 0.4232 0.6536 0.6672 0.037 Uiso 1 1 calc R . .
C20 C 0.1700(3) 0.2232(2) 0.48962(16) 0.0282(6) Uani 1 1 d . . .
H20A H 0.2348 0.1817 0.4885 0.034 Uiso 1 1 calc R A .
H20B H 0.0784 0.1673 0.4663 0.034 Uiso 1 1 calc R . .
C21 C 0.1975(3) 0.3040(2) 0.44580(15) 0.0262(5) Uani 1 1 d . A .
H21A H 0.1258 0.3301 0.4290 0.031 Uiso 1 1 calc R . .
C22 C 0.3151(3) 0.3513(2) 0.42357(16) 0.0274(6) Uani 1 1 d . . .
H22A H 0.3918 0.3403 0.4565 0.033 Uiso 1 1 calc R A .
H22B H 0.3343 0.4340 0.4296 0.033 Uiso 1 1 calc R . .
C23 C 0.8906(3) 0.6377(2) 0.73656(16) 0.0242(5) Uani 1 1 d . . .
H23A H 0.9242 0.6004 0.6935 0.029 Uiso 1 1 calc R A .
C24 C 0.7814(3) 0.5825(2) 0.76475(17) 0.0284(6) Uani 1 1 d . A .
H24A H 0.7256 0.4998 0.7457 0.034 Uiso 1 1 calc R . .
C25 C 0.7772(3) 0.6593(2) 0.83200(17) 0.0290(6) Uani 1 1 d . . .
H25A H 0.7197 0.6394 0.8694 0.035 Uiso 1 1 calc R A .
C26 C 0.8849(3) 0.7618(2) 0.84541(15) 0.0244(5) Uani 1 1 d . A .
H26A H 0.9158 0.8260 0.8941 0.029 Uiso 1 1 calc R . .
C27 C 0.9570(3) 0.7507(2) 0.78576(16) 0.0232(5) Uani 1 1 d . A .
C28 C 1.2499(3) 0.7883(3) 0.84489(18) 0.0322(6) Uani 1 1 d . . .
H28A H 1.2241 0.7054 0.8252 0.048 Uiso 1 1 calc R . .
H28B H 1.2473 0.8071 0.9004 0.048 Uiso 1 1 calc R . .
H28C H 1.3410 0.8250 0.8397 0.048 Uiso 1 1 calc R . .
C29 C 1.1715(3) 0.9947(2) 0.83387(19) 0.0313(6) Uani 1 1 d . . .
H29A H 1.1333 1.0306 0.7964 0.047 Uiso 1 1 calc R . .
H29B H 1.2693 1.0318 0.8501 0.047 Uiso 1 1 calc R . .
H29C H 1.1338 1.0029 0.8801 0.047 Uiso 1 1 calc R . .
C30 C 1.1544(3) 0.8231(3) 0.68437(18) 0.0343(6) Uani 1 1 d . . .
H30A H 1.0919 0.8500 0.6531 0.051 Uiso 1 1 calc R . .
H30B H 1.1373 0.7424 0.6604 0.051 Uiso 1 1 calc R . .
H30C H 1.2470 0.8678 0.6860 0.051 Uiso 1 1 calc R . .
C31 C 0.8295(3) 0.9687(2) 0.76297(17) 0.0251(5) Uani 1 1 d . . .
H31A H 0.9216 1.0108 0.7977 0.030 Uiso 1 1 calc R A .
C32 C 0.7991(3) 0.9400(2) 0.68093(18) 0.0318(6) Uani 1 1 d . A .
H32A H 0.8646 0.9601 0.6478 0.038 Uiso 1 1 calc R . .
C33 C 0.6583(3) 0.9000(2) 0.65437(17) 0.0341(7) Uani 1 1 d . . .
H33A H 0.6073 0.8850 0.5989 0.041 Uiso 1 1 calc R A .
C34 C 0.6028(3) 0.9032(2) 0.72029(17) 0.0277(6) Uani 1 1 d . A .
H34A H 0.5056 0.8888 0.7189 0.033 Uiso 1 1 calc R . .
C35 C 0.7089(3) 0.9454(2) 0.78961(16) 0.0223(5) Uani 1 1 d . A .
C36 C 0.8698(3) 1.0798(3) 0.95385(19) 0.0392(7) Uani 1 1 d . . .
H36A H 0.9025 1.1476 0.9345 0.059 Uiso 1 1 calc R . .
H36B H 0.9309 1.0360 0.9501 0.059 Uiso 1 1 calc R . .
H36C H 0.8662 1.1033 1.0088 0.059 Uiso 1 1 calc R . .
C37 C 0.5869(4) 1.0779(3) 0.8950(2) 0.0452(8) Uani 1 1 d . . .
H37A H 0.6253 1.1450 0.8760 0.068 Uiso 1 1 calc R . .
H37B H 0.5788 1.1025 0.9489 0.068 Uiso 1 1 calc R . .
H37C H 0.4979 1.0323 0.8609 0.068 Uiso 1 1 calc R . .
C38 C 0.6337(3) 0.8683(3) 0.93660(19) 0.0380(7) Uani 1 1 d . . .
H38A H 0.6996 0.8293 0.9430 0.057 Uiso 1 1 calc R . .
H38B H 0.5490 0.8146 0.9015 0.057 Uiso 1 1 calc R . .
H38C H 0.6182 0.8970 0.9880 0.057 Uiso 1 1 calc R . .
C39 C 0.0034(4) 0.5534(3) 0.9394(2) 0.0445(8) Uani 1 1 d . . .
H39A H 0.0055 0.5903 0.8979 0.053 Uiso 1 1 calc R . .
C40 C -0.1054(4) 0.4604(3) 0.9343(2) 0.0444(8) Uani 1 1 d . . .
H40A H -0.1782 0.4324 0.8890 0.053 Uiso 1 1 calc R . .
C41 C -0.1096(4) 0.4066(3) 0.9955(2) 0.0448(8) Uani 1 1 d . . .
H41A H -0.1855 0.3426 0.9922 0.054 Uiso 1 1 calc R . .

loop_
_atom_site_aniso_label
_atom_site_aniso_U_11
_atom_site_aniso_U_22
_atom_site_aniso_U_33
_atom_site_aniso_U_23
_atom_site_aniso_U_13
_atom_site_aniso_U_12
Lu1 0.01842(5) 0.01549(5) 0.01816(5) 0.00286(4) 0.00224(4) 0.00582(4)
Lu2 0.01858(5) 0.01594(5) 0.02022(6) 0.00251(4) 0.00536(4) 0.00402(4)
Si1 0.0607(6) 0.0326(4) 0.0194(4) 0.0073(3) 0.0085(4) 0.0269(4)
Si2 0.0220(3) 0.0233(4) 0.0283(4) 0.0044(3) 0.0058(3) 0.0069(3)
Si3 0.0201(3) 0.0214(3) 0.0276(4) 0.0064(3) 0.0034(3) 0.0070(3)
Si4 0.0250(4) 0.0307(4) 0.0262(4) 0.0003(3) 0.0077(3) 0.0118(3)
C1 0.0364(15) 0.0394(16) 0.0240(13) 0.0100(12) 0.0054(11) 0.0265(13)
C2 0.069(2) 0.0326(16) 0.0302(16) 0.0069(13) 0.0060(15) 0.0338(16)
C3 0.066(2) 0.0157(13) 0.0319(16) 0.0084(12) -0.0073(15) 0.0031(13)
C4 0.0297(15) 0.0340(15) 0.0463(18) 0.0298(14) 0.0064(13) 0.0075(12)
C5 0.0278(13) 0.0207(12) 0.0224(12) 0.0089(10) 0.0048(10) 0.0102(10)
C8 0.0445(17) 0.0274(14) 0.0257(14) 0.0037(11) 0.0062(12) 0.0100(13)
C9 0.0250(13) 0.0232(12) 0.0235(13) 0.0022(10) 0.0082(10) 0.0121(10)
C10 0.0264(13) 0.0168(12) 0.0352(15) 0.0035(10) 0.0070(11) 0.0109(10)
C11 0.0276(14) 0.0253(13) 0.0404(16) 0.0175(12) 0.0111(12) 0.0139(11)
C12 0.0239(13) 0.0304(14) 0.0260(13) 0.0121(11) 0.0042(10) 0.0149(11)
C13 0.0211(12) 0.0225(12) 0.0246(13) 0.0069(10) 0.0061(10) 0.0114(10)
C14 0.0403(17) 0.0272(15) 0.0325(16) 0.0010(12) 0.0100(13) 0.0049(12)
C15 0.0264(15) 0.0435(18) 0.056(2) 0.0153(16) 0.0009(14) 0.0126(14)
C16 0.0356(16) 0.0305(15) 0.0404(17) 0.0066(13) 0.0183(13) 0.0085(12)
C17 0.0222(14) 0.0304(15) 0.0462(18) 0.0022(13) 0.0087(12) 0.0038(11)
C18 0.0264(14) 0.0368(16) 0.0382(16) 0.0109(13) 0.0102(12) 0.0063(12)
C19 0.0209(13) 0.0248(13) 0.0408(16) 0.0030(12) 0.0100(12) 0.0021(10)
C20 0.0336(15) 0.0248(13) 0.0231(13) 0.0012(11) 0.0081(11) 0.0081(11)
C21 0.0290(13) 0.0276(13) 0.0186(12) -0.0019(10) 0.0040(10) 0.0104(11)
C22 0.0300(14) 0.0253(13) 0.0229(13) -0.0004(10) 0.0055(11) 0.0082(11)
C23 0.0239(13) 0.0221(12) 0.0284(14) 0.0067(10) 0.0051(10) 0.0108(10)
C24 0.0301(14) 0.0200(13) 0.0345(15) 0.0104(11) 0.0066(12) 0.0061(11)
C25 0.0294(14) 0.0299(14) 0.0290(14) 0.0139(12) 0.0076(11) 0.0079(11)
C26 0.0259(13) 0.0254(13) 0.0213(12) 0.0069(10) 0.0028(10) 0.0086(11)
C27 0.0220(12) 0.0197(12) 0.0264(13) 0.0058(10) 0.0020(10) 0.0072(10)
C28 0.0296(15) 0.0297(14) 0.0368(16) 0.0078(12) 0.0021(12) 0.0128(12)
C29 0.0237(13) 0.0219(13) 0.0449(17) 0.0075(12) 0.0025(12) 0.0067(11)
C30 0.0283(15) 0.0406(17) 0.0331(16) 0.0123(13) 0.0078(12) 0.0081(12)
C31 0.0252(13) 0.0148(11) 0.0339(14) 0.0032(10) 0.0093(11) 0.0054(10)
C32 0.0450(17) 0.0199(13) 0.0369(16) 0.0124(12) 0.0215(13) 0.0107(12)
C33 0.0532(19) 0.0224(13) 0.0252(14) 0.0048(11) 0.0003(13) 0.0165(13)
C34 0.0267(14) 0.0218(13) 0.0328(15) 0.0029(11) 0.0007(11) 0.0118(11)
C35 0.0205(12) 0.0192(12) 0.0270(13) 0.0025(10) 0.0067(10) 0.0079(10)
C36 0.0356(17) 0.0397(17) 0.0312(16) -0.0053(13) 0.0002(13) 0.0104(14)
C37 0.0421(19) 0.050(2) 0.049(2) 0.0022(16) 0.0152(16) 0.0268(16)
C38 0.0363(17) 0.0486(19) 0.0321(16) 0.0103(14) 0.0152(13) 0.0153(14)
C39 0.052(2) 0.053(2) 0.048(2) 0.0259(17) 0.0213(16) 0.0342(18)
C40 0.0427(19) 0.053(2) 0.0396(18) 0.0081(16) 0.0070(15) 0.0239(16)
C41 0.0460(19) 0.0403(18) 0.055(2) 0.0147(16) 0.0184(17) 0.0201(15)

loop_
_atom_type_symbol
_atom_type_description
_atom_type_scat_dispersion_real
_atom_type_scat_dispersion_imag
_atom_type_scat_source
C C 0.0033 0.0016 'International Tables Vol C Tables 4.2.6.8 and 6.1.1.4'
H H 0.0000 0.0000 'International Tables Vol C Tables 4.2.6.8 and 6.1.1.4'
Si Si 0.0817 0.0704 'International Tables Vol C Tables 4.2.6.8 and 6.1.1.4'
Lu Lu -0.4720 5.8584 'International Tables Vol C Tables 4.2.6.8 and 6.1.1.4'

loop_
_geom_angle_atom_site_label_1
_geom_angle_atom_site_label_2
_geom_angle_atom_site_label_3
_geom_angle
_geom_angle_site_symmetry_1
_geom_angle_site_symmetry_3
Cnt1 Lu1 C17 106.1 . .
Cnt2 Lu1 C17 108.4 . .
Cnt1 Lu1 C20 103.6 . .
Cnt2 Lu2 C20 108.1 . .
Cnt1 Lu1 Cnt2 133.6 . .
Cnt3 Lu2 C19 108.5 . .
Cnt4 Lu2 C19 103.0 . .
Cnt3 Lu2 C22' 107.4 . .
Cnt4 Lu2 C22' 107.4 . .
Cnt3 Lu2 Cnt4 133.0 . .
C20 Lu1 C17 87.25(10) . .
C20 Lu1 C4 114.94(10) . .
C17 Lu1 C4 129.51(10) . .
C20 Lu1 C10 126.89(9) . .
C17 Lu1 C10 87.52(9) . .
C4 Lu1 C10 108.73(10) . .
C20 Lu1 C3 83.99(10) . .
C17 Lu1 C3 124.68(12) . .
C4 Lu1 C3 31.80(11) . .
C10 Lu1 C3 138.66(11) . .
C20 Lu1 C9 131.31(9) . .
C17 Lu1 C9 117.94(9) . .
C4 Lu1 C9 81.84(10) . .
C10 Lu1 C9 31.67(8) . .
C3 Lu1 C9 108.26(11) . .
C20 Lu1 C11 95.14(9) . .
C17 Lu1 C11 83.68(10) . .
C4 Lu1 C11 133.67(10) . .
C10 Lu1 C11 31.77(9) . .
C3 Lu1 C11 151.43(11) . .
C9 Lu1 C11 52.17(9) . .
C20 Lu1 C5 131.22(9) . .
C17 Lu1 C5 98.94(10) . .
C4 Lu1 C5 32.06(9) . .
C10 Lu1 C5 101.79(9) . .
C3 Lu1 C5 52.81(9) . .
C9 Lu1 C5 87.93(8) . .
C11 Lu1 C5 133.56(9) . .
C20 Lu1 C12 81.17(9) . .
C17 Lu1 C12 110.74(10) . .
C4 Lu1 C12 116.92(9) . .
C10 Lu1 C12 52.12(9) . .
C3 Lu1 C12 121.48(10) . .
C9 Lu1 C12 51.80(8) . .
C11 Lu1 C12 31.30(9) . .
C5 Lu1 C12 137.60(8) . .
C20 Lu1 C2 79.01(10) . .
C17 Lu1 C2 93.80(12) . .
C4 Lu1 C2 51.91(11) . .
C10 Lu1 C2 154.10(10) . .
C3 Lu1 C2 30.94(12) . .
C9 Lu1 C2 133.67(10) . .
C11 Lu1 C2 173.76(10) . .
C5 Lu1 C2 52.42(9) . .
C12 Lu1 C2 147.49(10) . .
C20 Lu1 C13 101.05(9) . .
C17 Lu1 C13 135.76(9) . .
C4 Lu1 C13 86.24(9) . .
C10 Lu1 C13 52.75(8) . .
C3 Lu1 C13 99.49(11) . .
C9 Lu1 C13 31.66(8) . .
C11 Lu1 C13 52.51(8) . .
C5 Lu1 C13 106.87(8) . .
C12 Lu1 C13 31.59(8) . .
C2 Lu1 C13 130.42(10) . .
C20 Lu1 C1 105.28(9) . .
C17 Lu1 C1 79.78(11) . .
C4 Lu1 C1 51.51(10) . .
C10 Lu1 C1 125.54(9) . .
C3 Lu1 C1 50.91(10) . .
C9 Lu1 C1 119.13(8) . .
C11 Lu1 C1 152.89(10) . .
C5 Lu1 C1 31.61(8) . .
C12 Lu1 C1 168.20(9) . .
C2 Lu1 C1 30.58(9) . .
C13 Lu1 C1 136.64(9) . .
C19 Lu2 C22 88.53(10) . 2_666
C19 Lu2 C32 124.15(10) . .
C22 Lu2 C32 88.60(9) 2_666 .
C19 Lu2 C26 113.28(10) . .
C22 Lu2 C26 133.07(9) 2_666 .
C32 Lu2 C26 108.74(9) . .
C19 Lu2 C31 124.82(9) . .
C22 Lu2 C31 119.60(9) 2_666 .
C32 Lu2 C31 31.48(9) . .
C26 Lu2 C31 82.45(9) . .
C19 Lu2 C25 84.96(10) . .
C22 Lu2 C25 122.30(9) 2_666 .
C32 Lu2 C25 139.80(10) . .
C26 Lu2 C25 31.65(8) . .
C31 Lu2 C25 110.61(9) . .
C19 Lu2 C33 92.95(10) . .
C22 Lu2 C33 81.81(9) 2_666 .
C32 Lu2 C33 31.64(10) . .
C26 Lu2 C33 133.99(9) . .
C31 Lu2 C33 51.76(9) . .
C25 Lu2 C33 155.65(9) . .
C19 Lu2 C27 136.46(9) . .
C22 Lu2 C27 104.56(9) 2_666 .
C32 Lu2 C27 97.94(9) . .
C26 Lu2 C27 31.94(8) . .
C31 Lu2 C27 84.64(8) . .
C25 Lu2 C27 52.74(9) . .
C33 Lu2 C27 129.57(9) . .
C19 Lu2 C35 94.04(9) . .
C22 Lu2 C35 134.14(9) 2_666 .
C32 Lu2 C35 52.83(9) . .
C26 Lu2 C35 87.26(8) . .
C31 Lu2 C35 31.75(8) . .
C25 Lu2 C35 103.52(9) . .
C33 Lu2 C35 52.34(9) . .
C27 Lu2 C35 104.55(8) . .
C19 Lu2 C34 75.99(9) . .
C22 Lu2 C34 107.21(9) 2_666 .
C32 Lu2 C34 52.09(9) . .
C26 Lu2 C34 117.97(9) . .
C31 Lu2 C34 51.61(9) . .
C25 Lu2 C34 126.18(9) . .
C33 Lu2 C34 31.21(9) . .
C27 Lu2 C34 134.66(8) . .
C35 Lu2 C34 31.49(8) . .
C19 Lu2 C24 86.80(9) . .
C22 Lu2 C24 91.20(9) 2_666 .
C32 Lu2 C24 149.02(10) . .
C26 Lu2 C24 51.89(9) . .
C31 Lu2 C24 133.35(9) . .
C25 Lu2 C24 31.29(9) . .
C33 Lu2 C24 173.01(9) . .
C27 Lu2 C24 52.27(8) . .
C35 Lu2 C24 134.65(9) . .
C34 Lu2 C24 154.16(9) . .
C19 Lu2 C23 115.63(9) . .
C22 Lu2 C23 81.48(9) 2_666 .
C32 Lu2 C23 118.98(9) . .
C26 Lu2 C23 51.79(8) . .
C31 Lu2 C23 114.89(8) . .
C25 Lu2 C23 51.60(9) . .
C33 Lu2 C23 146.29(10) . .
C27 Lu2 C23 31.59(8) . .
C35 Lu2 C23 135.67(8) . .
C34 Lu2 C23 166.19(9) . .
C24 Lu2 C23 30.90(8) . .
C6A Si1 C7 91.7(4) . .
C6A Si1 C5 115.9(4) . .
C7 Si1 C5 109.0(2) . .
C6A Si1 C8 109.4(4) . .
C7 Si1 C8 113.2(2) . .
C5 Si1 C8 115.33(12) . .
C6A Si1 C6 18.3(4) . .
C7 Si1 C6 109.0(3) . .
C5 Si1 C6 103.0(2) . .
C8 Si1 C6 106.6(2) . .
C6A Si1 C7A 110.9(5) . .
C7 Si1 C7A 19.8(3) . .
C5 Si1 C7A 103.4(3) . .
C8 Si1 C7A 100.7(3) . .
C6 Si1 C7A 128.5(3) . .
C13 Si2 C16 110.35(13) . .
C13 Si2 C14 111.74(13) . .
C16 Si2 C14 111.91(14) . .
C13 Si2 C15 107.28(13) . .
C16 Si2 C15 108.82(16) . .
C14 Si2 C15 106.52(16) . .
C30 Si3 C27 110.50(13) . .
C30 Si3 C29 109.41(15) . .
C27 Si3 C29 113.57(13) . .
C30 Si3 C28 108.76(14) . .
C27 Si3 C28 107.00(13) . .
C29 Si3 C28 107.43(13) . .
C36 Si4 C35 108.61(14) . .
C36 Si4 C37 109.01(16) . .
C35 Si4 C37 107.27(14) . .
C36 Si4 C38 108.46(16) . .
C35 Si4 C38 113.67(13) . .
C37 Si4 C38 109.74(16) . .
C2 C1 C5 110.3(3) . .
C2 C1 Lu1 74.26(16) . .
C5 C1 Lu1 72.98(14) . .
C3 C2 C1 107.6(3) . .
C3 C2 Lu1 72.24(17) . .
C1 C2 Lu1 75.16(16) . .
C2 C3 C4 108.7(3) . .
C2 C3 Lu1 76.83(18) . .
C4 C3 Lu1 73.40(16) . .
C3 C4 C5 109.0(3) . .
C3 C4 Lu1 74.80(17) . .
C5 C4 Lu1 76.11(15) . .
C4 C5 C1 104.5(2) . .
C4 C5 Si1 129.1(2) . .
C1 C5 Si1 125.0(2) . .
C4 C5 Lu1 71.83(15) . .
C1 C5 Lu1 75.41(15) . .
Si1 C5 Lu1 127.75(12) . .
C10 C9 C13 109.4(2) . .
C10 C9 Lu1 73.27(14) . .
C13 C9 Lu1 76.05(14) . .
C9 C10 C11 107.8(2) . .
C9 C10 Lu1 75.06(14) . .
C11 C10 Lu1 75.05(15) . .
C12 C11 C10 108.0(2) . .
C12 C11 Lu1 75.68(15) . .
C10 C11 Lu1 73.18(15) . .
C11 C12 C13 109.1(2) . .
C11 C12 Lu1 73.02(14) . .
C13 C12 Lu1 74.73(14) . .
C9 C13 C12 105.6(2) . .
C9 C13 Si2 128.3(2) . .
C12 C13 Si2 124.6(2) . .
C9 C13 Lu1 72.29(14) . .
C12 C13 Lu1 73.68(14) . .
Si2 C13 Lu1 129.70(12) . .
C18 C17 Lu1 108.6(2) . .
C17 C18 C19 128.5(3) . .
C18 C19 Lu2 107.87(19) . .
C21 C20 Lu1 109.45(18) . .
C22 C21 C20 128.9(3) . .
C21 C22 Lu2 106.52(18) . 2_666
C24 C23 C27 109.3(2) . .
C24 C23 Lu2 74.54(15) . .
C27 C23 Lu2 73.22(14) . .
C23 C24 C25 107.9(2) . .
C23 C24 Lu2 74.56(15) . .
C25 C24 Lu2 72.75(16) . .
C24 C25 C26 107.9(2) . .
C24 C25 Lu2 75.97(16) . .
C26 C25 Lu2 73.57(15) . .
C25 C26 C27 109.0(2) . .
C25 C26 Lu2 74.78(15) . .
C27 C26 Lu2 75.24(15) . .
C26 C27 C23 105.8(2) . .
C26 C27 Si3 128.2(2) . .
C23 C27 Si3 123.5(2) . .
C26 C27 Lu2 72.82(14) . .
C23 C27 Lu2 75.19(15) . .
Si3 C27 Lu2 131.31(12) . .
C32 C31 C35 109.9(3) . .
C32 C31 Lu2 73.74(15) . .
C35 C31 Lu2 75.75(14) . .
C31 C32 C33 107.4(3) . .
C31 C32 Lu2 74.78(15) . .
C33 C32 Lu2 75.34(16) . .
C34 C33 C32 108.3(3) . .
C34 C33 Lu2 75.51(16) . .
C32 C33 Lu2 73.02(16) . .
C33 C34 C35 108.9(3) . .
C33 C34 Lu2 73.28(16) . .
C35 C34 Lu2 74.14(15) . .
C31 C35 C34 105.5(2) . .
C31 C35 Si4 125.2(2) . .
C34 C35 Si4 128.3(2) . .
C31 C35 Lu2 72.50(14) . .
C34 C35 Lu2 74.37(15) . .
Si4 C35 Lu2 127.07(13) . .
C40 C39 C41 120.1(3) . 2_567
C39 C40 C41 120.1(3) . .
C39 C41 C40 119.7(3) 2_567 .

loop_
_geom_bond_atom_site_label_1
_geom_bond_atom_site_label_2
_geom_bond_distance
_geom_bond_site_symmetry_2
Cnt1 Lu1 2.312 .
Cnt2 Lu1 2.302 .
Cnt3 Lu2 2.315 .
Cnt4 Lu2 2.302 .
Lu1 C20 2.482(3) .
Lu1 C17 2.508(3) .
Lu1 C4 2.557(3) .
Lu1 C10 2.563(2) .
Lu1 C3 2.575(3) .
Lu1 C9 2.586(2) .
Lu1 C11 2.587(3) .
Lu1 C5 2.612(2) .
Lu1 C12 2.620(2) .
Lu1 C2 2.632(3) .
Lu1 C13 2.634(2) .
Lu1 C1 2.644(3) .
Lu2 C19 2.485(3) .
Lu2 C22 2.509(3) 2_666
Lu2 C32 2.565(3) .
Lu2 C26 2.577(3) .
Lu2 C31 2.578(2) .
Lu2 C25 2.593(3) .
Lu2 C33 2.594(3) .
Lu2 C27 2.608(3) .
Lu2 C35 2.620(2) .
Lu2 C34 2.623(3) .
Lu2 C24 2.634(3) .
Lu2 C23 2.634(3) .
Si1 C6A 1.736(10) .
Si1 C7 1.792(6) .
Si1 C5 1.855(3) .
Si1 C8 1.868(3) .
Si1 C6 1.972(6) .
Si1 C7A 1.990(9) .
Si2 C13 1.860(3) .
Si2 C16 1.864(3) .
Si2 C14 1.872(3) .
Si2 C15 1.874(3) .
Si3 C30 1.864(3) .
Si3 C27 1.865(3) .
Si3 C29 1.865(3) .
Si3 C28 1.871(3) .
Si4 C36 1.858(3) .
Si4 C35 1.859(3) .
Si4 C37 1.866(3) .
Si4 C38 1.866(3) .
C1 C2 1.391(4) .
C1 C5 1.432(4) .
C2 C3 1.390(5) .
C3 C4 1.406(5) .
C4 C5 1.429(4) .
C9 C10 1.405(4) .
C9 C13 1.424(4) .
C10 C11 1.410(4) .
C11 C12 1.405(4) .
C12 C13 1.430(4) .
C17 C18 1.355(4) .
C18 C19 1.406(4) .
C20 C21 1.400(4) .
C21 C22 1.386(4) .
C22 Lu2 2.509(3) 2_666
C23 C24 1.403(4) .
C23 C27 1.427(4) .
C24 C25 1.410(4) .
C25 C26 1.410(4) .
C26 C27 1.427(4) .
C31 C32 1.395(4) .
C31 C35 1.423(4) .
C32 C33 1.407(5) .
C33 C34 1.404(4) .
C34 C35 1.423(4) .
C39 C40 1.369(5) .
C39 C41 1.375(5) 2_567
C40 C41 1.395(5) .
C41 C39 1.375(5) 2_567
